data_4330092
loop_
_publ_author_name
'Worku A. Gobeze'
'Victoria A. Milway'
'Juan Olgu\'in'
'Guy N. L. Jameson'
'Sally Brooker'

_publ_section_title
;
 Nine Diiron(II) Complexes of Three Bis-tetradentate Pyrimidine Based
 Ligands with NCE (E = S, Se, BH3) Coligands
;
_journal_name_full 'Inorganic Chemistry'
_journal_page_first 9056
_journal_page_last 9065
_journal_paper_doi 10.1021/ic3012052
_journal_volume 51
_journal_year 2012
_chemical_formula_sum 'C40 H46 B4 Fe2 N12'
_chemical_formula_weight 849.83
_chemical_name_systematic
; 
 ? 
;
_space_group_IT_number 14
_symmetry_cell_setting monoclinic
_symmetry_space_group_name_Hall '-P 2yn'
_symmetry_space_group_name_H-M 'P 1 21/n 1'
_atom_sites_solution_hydrogens geom
_atom_sites_solution_primary direct
_atom_sites_solution_secondary difmap
_audit_creation_method SHELXL-97
_cell_angle_alpha 90.00
_cell_angle_beta 99.410(7)
_cell_angle_gamma 90.00
_cell_formula_units_Z 4
_cell_length_a 11.1880(12)
_cell_length_b 20.594(3)
_cell_length_c 18.683(2)
_cell_measurement_reflns_used 3044
_cell_measurement_temperature 91(2)
_cell_measurement_theta_max 24.45
_cell_measurement_theta_min 2.22
_cell_volume 4246.7(9)
_computing_structure_refinement 'SHELXL-97 (Sheldrick, 1997)'
_computing_structure_solution 'SHELXS-97 (Sheldrick, 1990)'
_diffrn_ambient_temperature 91(2)
_diffrn_measured_fraction_theta_full 0.994
_diffrn_measured_fraction_theta_max 0.994
_diffrn_measurement_device_type 'Bruker Kappa APEX II area detector'
_diffrn_radiation_monochromator graphite
_diffrn_radiation_source 'fine-focus sealed tube'
_diffrn_radiation_type MoK\a
_diffrn_radiation_wavelength 0.71073
_diffrn_reflns_av_R_equivalents 0.1768
_diffrn_reflns_av_sigmaI/netI 0.1523
_diffrn_reflns_limit_h_max 13
_diffrn_reflns_limit_h_min -13
_diffrn_reflns_limit_k_max 25
_diffrn_reflns_limit_k_min -25
_diffrn_reflns_limit_l_max 23
_diffrn_reflns_limit_l_min -22
_diffrn_reflns_number 49291
_diffrn_reflns_theta_full 26.39
_diffrn_reflns_theta_max 26.39
_diffrn_reflns_theta_min 1.48
_exptl_absorpt_coefficient_mu 0.728
_exptl_absorpt_correction_T_max 0.9576
_exptl_absorpt_correction_T_min 0.8446
_exptl_absorpt_correction_type multi-scan
_exptl_absorpt_process_details 'SCALE (Bruker AXS Inc.)'
_exptl_crystal_colour orange
_exptl_crystal_density_diffrn 1.329
_exptl_crystal_description block
_exptl_crystal_F_000 1768
_exptl_crystal_size_max 0.24
_exptl_crystal_size_mid 0.16
_exptl_crystal_size_min 0.06
_refine_diff_density_max 0.518
_refine_diff_density_min -0.565
_refine_diff_density_rms 0.097
_refine_ls_extinction_method none
_refine_ls_goodness_of_fit_ref 1.018
_refine_ls_hydrogen_treatment constr
_refine_ls_matrix_type full
_refine_ls_number_parameters 527
_refine_ls_number_reflns 8632
_refine_ls_number_restraints 0
_refine_ls_restrained_S_all 1.018
_refine_ls_R_factor_all 0.1612
_refine_ls_R_factor_gt 0.0718
_refine_ls_shift/su_max 0.000
_refine_ls_shift/su_mean 0.000
_refine_ls_structure_factor_coef Fsqd
_refine_ls_weighting_details 'calc w=1/[\s^2^(Fo^2^)+(0.0890P)^2^+0.5196P] where P=(Fo^2^+2Fc^2^)/3'
_refine_ls_weighting_scheme calc
_refine_ls_wR_factor_gt 0.1633
_refine_ls_wR_factor_ref 0.2022
_reflns_number_gt 4475
_reflns_number_total 8632
_reflns_threshold_expression >2sigma(I)
_cod_data_source_file ic3012052_si_001_4.cif
_cod_data_source_block wag552
_cod_original_cell_volume 4246.9(8)
_cod_database_code 4330092

loop_
_symmetry_equiv_pos_as_xyz
'x, y, z'
'-x+1/2, y+1/2, -z+1/2'
'-x, -y, -z'
'x-1/2, -y-1/2, z-1/2'

loop_
_atom_site_label
_atom_site_type_symbol
_atom_site_fract_x
_atom_site_fract_y
_atom_site_fract_z
_atom_site_U_iso_or_equiv
_atom_site_adp_type
_atom_site_occupancy
_atom_site_symmetry_multiplicity
_atom_site_calc_flag
_atom_site_refinement_flags
Fe1 Fe 0.58445(7) 0.71575(4) 0.56755(4) 0.0256(2) Uani 1 1 d .
Fe2 Fe 1.02631(7) 0.54934(4) 0.75299(4) 0.0292(2) Uani 1 1 d .
N12 N 0.5768(4) 0.7957(2) 0.6479(2) 0.0256(10) Uani 1 1 d .
C3 C 0.8991(5) 0.6766(3) 0.7843(3) 0.0270(13) Uani 1 1 d .
C2 C 0.8398(5) 0.7353(3) 0.7728(3) 0.0274(13) Uani 1 1 d .
H2 H 0.8504 0.7683 0.8088 0.033 Uiso 1 1 calc R
C1 C 0.7653(5) 0.7445(3) 0.7080(3) 0.0258(13) Uani 1 1 d .
C5 C 0.7907(5) 0.5911(3) 0.6139(3) 0.0313(14) Uani 1 1 d .
C4 C 0.8091(5) 0.6423(3) 0.6701(3) 0.0265(13) Uani 1 1 d .
C9 C 0.7237(6) 0.4844(3) 0.5761(5) 0.059(2) Uani 1 1 d .
H9 H 0.6892 0.4439 0.5858 0.071 Uiso 1 1 calc R
C6 C 0.8159(5) 0.6047(3) 0.5448(3) 0.0416(16) Uani 1 1 d .
H6 H 0.8448 0.6462 0.5338 0.050 Uiso 1 1 calc R
C10 C 0.7463(5) 0.5306(3) 0.6300(4) 0.0437(17) Uani 1 1 d .
H10 H 0.7318 0.5212 0.6776 0.052 Uiso 1 1 calc R
C8 C 0.7505(7) 0.4969(4) 0.5091(5) 0.069(3) Uani 1 1 d .
H8 H 0.7367 0.4643 0.4727 0.082 Uiso 1 1 calc R
C7 C 0.7980(6) 0.5566(4) 0.4929(4) 0.057(2) Uani 1 1 d .
H7 H 0.8180 0.5641 0.4461 0.069 Uiso 1 1 calc R
C11 C 0.6992(5) 0.8077(3) 0.6884(3) 0.0283(13) Uani 1 1 d .
H11A H 0.6930 0.8322 0.7333 0.034 Uiso 1 1 calc R
H11B H 0.7457 0.8345 0.6586 0.034 Uiso 1 1 calc R
C12 C 0.5272(5) 0.8527(2) 0.6051(3) 0.0279(13) Uani 1 1 d .
H12A H 0.5908 0.8722 0.5808 0.033 Uiso 1 1 calc R
H12B H 0.5013 0.8858 0.6379 0.033 Uiso 1 1 calc R
C14 C 0.4219(5) 0.8335(3) 0.5497(3) 0.0298(13) Uani 1 1 d .
C16 C 0.2323(5) 0.8545(3) 0.4736(3) 0.0360(15) Uani 1 1 d .
H16 H 0.1676 0.8832 0.4560 0.043 Uiso 1 1 calc R
C17 C 0.2315(5) 0.7920(3) 0.4495(3) 0.0308(13) Uani 1 1 d .
H17 H 0.1659 0.7763 0.4150 0.037 Uiso 1 1 calc R
C15 C 0.3294(5) 0.8755(3) 0.5243(3) 0.0348(14) Uani 1 1 d .
H15 H 0.3319 0.9190 0.5413 0.042 Uiso 1 1 calc R
C18 C 0.3274(5) 0.7518(3) 0.4760(3) 0.0287(13) Uani 1 1 d .
H18 H 0.3265 0.7082 0.4592 0.034 Uiso 1 1 calc R
C22 C 0.4921(5) 0.7753(3) 0.6980(3) 0.0303(13) Uani 1 1 d .
H22A H 0.4090 0.7896 0.6778 0.036 Uiso 1 1 calc R
H22B H 0.5160 0.7969 0.7455 0.036 Uiso 1 1 calc R
C24 C 0.4922(5) 0.7023(3) 0.7093(3) 0.0283(13) Uani 1 1 d .
C25 C 0.4811(5) 0.6752(3) 0.7759(3) 0.0338(14) Uani 1 1 d .
H25 H 0.4772 0.7019 0.8169 0.041 Uiso 1 1 calc R
C27 C 0.4771(5) 0.5712(3) 0.7201(3) 0.0402(16) Uani 1 1 d .
H27 H 0.4696 0.5253 0.7223 0.048 Uiso 1 1 calc R
C26 C 0.4757(5) 0.6085(3) 0.7811(3) 0.0390(15) Uani 1 1 d .
H26 H 0.4712 0.5885 0.8264 0.047 Uiso 1 1 calc R
C28 C 0.4895(5) 0.6013(3) 0.6559(3) 0.0347(14) Uani 1 1 d .
H28 H 0.4918 0.5752 0.6142 0.042 Uiso 1 1 calc R
C31 C 0.9796(5) 0.6598(3) 0.8550(3) 0.0320(14) Uani 1 1 d .
H31A H 1.0073 0.7002 0.8813 0.038 Uiso 1 1 calc R
H31B H 0.9328 0.6343 0.8858 0.038 Uiso 1 1 calc R
C32 C 1.1403(5) 0.5819(3) 0.9048(3) 0.0317(14) Uani 1 1 d .
H32A H 1.0751 0.5603 0.9260 0.038 Uiso 1 1 calc R
H32B H 1.1861 0.6103 0.9424 0.038 Uiso 1 1 calc R
C34 C 1.2231(5) 0.5320(3) 0.8822(3) 0.0273(13) Uani 1 1 d .
C38 C 1.2598(5) 0.4600(3) 0.7917(3) 0.0363(15) Uani 1 1 d .
H38 H 1.2362 0.4421 0.7446 0.044 Uiso 1 1 calc R
C36 C 1.3986(5) 0.4636(3) 0.9015(3) 0.0400(16) Uani 1 1 d .
H36 H 1.4705 0.4490 0.9314 0.048 Uiso 1 1 calc R
C37 C 1.3645(5) 0.4377(3) 0.8337(3) 0.0361(15) Uani 1 1 d .
H37 H 1.4120 0.4051 0.8160 0.043 Uiso 1 1 calc R
C35 C 1.3274(5) 0.5116(3) 0.9265(3) 0.0367(15) Uani 1 1 d .
H35 H 1.3504 0.5300 0.9733 0.044 Uiso 1 1 calc R
C42 C 1.1787(5) 0.6651(3) 0.8190(3) 0.0294(13) Uani 1 1 d .
H42A H 1.2602 0.6464 0.8350 0.035 Uiso 1 1 calc R
H42B H 1.1754 0.7077 0.8431 0.035 Uiso 1 1 calc R
C44 C 1.1594(5) 0.6748(3) 0.7382(3) 0.0285(13) Uani 1 1 d .
C47 C 1.1319(6) 0.6852(4) 0.5911(3) 0.0452(17) Uani 1 1 d .
H47 H 1.1220 0.6874 0.5396 0.054 Uiso 1 1 calc R
C46 C 1.1653(6) 0.7396(3) 0.6324(4) 0.0476(18) Uani 1 1 d .
H46 H 1.1784 0.7797 0.6098 0.057 Uiso 1 1 calc R
C48 C 1.1126(5) 0.6268(3) 0.6253(3) 0.0390(16) Uani 1 1 d .
H48 H 1.0909 0.5894 0.5963 0.047 Uiso 1 1 calc R
C45 C 1.1795(5) 0.7350(3) 0.7069(3) 0.0391(16) Uani 1 1 d .
H45 H 1.2024 0.7719 0.7366 0.047 Uiso 1 1 calc R
N15 N 0.8848(4) 0.6301(2) 0.7327(2) 0.0264(11) Uani 1 1 d .
N18 N 1.1234(4) 0.6214(2) 0.6970(2) 0.0290(11) Uani 1 1 d .
N16 N 1.0865(4) 0.6215(2) 0.8416(2) 0.0272(11) Uani 1 1 d .
N17 N 1.1887(4) 0.5065(2) 0.8149(2) 0.0310(11) Uani 1 1 d .
N11 N 0.7471(4) 0.6978(2) 0.6567(2) 0.0255(10) Uani 1 1 d .
N13 N 0.4213(4) 0.7719(2) 0.5242(2) 0.0278(11) Uani 1 1 d .
N14 N 0.4985(4) 0.6662(2) 0.6495(2) 0.0294(11) Uani 1 1 d .
N50 N 0.5444(4) 0.6508(2) 0.4829(3) 0.0343(12) Uani 1 1 d .
C50 C 0.5382(5) 0.6355(3) 0.4233(4) 0.0380(15) Uani 1 1 d .
B50 B 0.5353(10) 0.6166(4) 0.3410(4) 0.068(3) Uani 1 1 d .
H50A H 0.5633 0.6535 0.3151 0.081 Uiso 1 1 calc R
H50B H 0.4523 0.6054 0.3190 0.081 Uiso 1 1 calc R
H50C H 0.5886 0.5793 0.3380 0.081 Uiso 1 1 calc R
N70 N 1.0133(5) 0.4761(3) 0.6776(3) 0.0414(13) Uani 1 1 d .
N60 N 0.7091(4) 0.7697(2) 0.5173(2) 0.0330(12) Uani 1 1 d .
N80 N 0.9022(4) 0.5084(2) 0.8158(3) 0.0384(13) Uani 1 1 d .
C70 C 0.9928(7) 0.4264(3) 0.6522(3) 0.0482(18) Uani 1 1 d .
B70 B 0.9638(13) 0.3573(4) 0.6174(5) 0.094(4) Uani 1 1 d .
H70A H 0.8896 0.3403 0.6321 0.113 Uiso 1 1 calc R
H70B H 1.0313 0.3278 0.6341 0.113 Uiso 1 1 calc R
H70C H 0.9524 0.3609 0.5645 0.113 Uiso 1 1 calc R
B80 B 0.7132(8) 0.4727(4) 0.8804(5) 0.055(2) Uani 1 1 d .
H80A H 0.6576 0.4460 0.8465 0.067 Uiso 1 1 calc R
H80B H 0.6706 0.5114 0.8935 0.067 Uiso 1 1 calc R
H80C H 0.7426 0.4474 0.9242 0.067 Uiso 1 1 calc R
C80 C 0.8232(5) 0.4938(3) 0.8436(3) 0.0309(13) Uani 1 1 d .
C60 C 0.7993(5) 0.7899(3) 0.5038(3) 0.0331(14) Uani 1 1 d .
B60 B 0.9248(6) 0.8143(3) 0.4862(4) 0.0366(17) Uani 1 1 d .
H60A H 0.9739 0.8314 0.5305 0.044 Uiso 1 1 calc R
H60B H 0.9110 0.8487 0.4495 0.044 Uiso 1 1 calc R
H60C H 0.9675 0.7781 0.4676 0.044 Uiso 1 1 calc R

loop_
_atom_site_aniso_label
_atom_site_aniso_U_11
_atom_site_aniso_U_22
_atom_site_aniso_U_33
_atom_site_aniso_U_23
_atom_site_aniso_U_13
_atom_site_aniso_U_12
Fe1 0.0234(4) 0.0294(4) 0.0237(5) -0.0005(3) 0.0024(3) -0.0003(4)
Fe2 0.0260(4) 0.0305(5) 0.0310(5) -0.0014(4) 0.0040(4) 0.0023(4)
N12 0.023(2) 0.023(3) 0.029(3) 0.0019(19) 0.000(2) -0.0020(19)
C3 0.021(3) 0.039(3) 0.022(3) -0.002(2) 0.007(2) -0.004(3)
C2 0.026(3) 0.031(3) 0.025(3) -0.006(2) 0.003(3) -0.005(2)
C1 0.023(3) 0.027(3) 0.027(3) 0.004(2) 0.003(3) 0.001(2)
C5 0.029(3) 0.033(3) 0.029(3) -0.005(3) -0.004(3) 0.010(3)
C4 0.024(3) 0.029(3) 0.026(3) 0.002(2) 0.003(3) -0.001(2)
C9 0.047(5) 0.041(4) 0.083(6) -0.022(4) -0.008(4) 0.002(3)
C6 0.034(4) 0.054(4) 0.035(4) -0.008(3) 0.001(3) 0.012(3)
C10 0.033(4) 0.037(4) 0.058(5) -0.011(3) -0.003(3) -0.001(3)
C8 0.051(5) 0.076(6) 0.069(6) -0.047(5) -0.017(4) 0.026(4)
C7 0.052(5) 0.079(6) 0.037(4) -0.022(4) -0.002(4) 0.024(4)
C11 0.025(3) 0.029(3) 0.029(3) -0.003(2) -0.001(3) -0.002(2)
C12 0.027(3) 0.025(3) 0.032(3) 0.001(2) 0.007(3) 0.000(2)
C14 0.028(3) 0.035(3) 0.028(3) 0.005(3) 0.009(3) 0.004(3)
C16 0.025(3) 0.045(4) 0.037(4) 0.007(3) 0.002(3) 0.008(3)
C17 0.024(3) 0.040(4) 0.028(3) -0.001(3) 0.003(3) -0.002(3)
C15 0.033(3) 0.029(3) 0.044(4) 0.003(3) 0.011(3) 0.004(3)
C18 0.026(3) 0.038(3) 0.023(3) -0.002(3) 0.007(3) -0.004(3)
C22 0.033(3) 0.033(3) 0.026(3) -0.003(2) 0.007(3) -0.001(3)
C24 0.020(3) 0.035(3) 0.029(3) 0.003(3) 0.001(3) -0.002(2)
C25 0.030(3) 0.047(4) 0.025(3) 0.003(3) 0.007(3) 0.003(3)
C27 0.036(4) 0.034(4) 0.054(4) 0.009(3) 0.020(3) -0.004(3)
C26 0.035(4) 0.042(4) 0.043(4) 0.013(3) 0.017(3) 0.001(3)
C28 0.032(3) 0.029(3) 0.043(4) -0.004(3) 0.009(3) 0.005(3)
C31 0.036(3) 0.036(3) 0.024(3) -0.001(3) 0.004(3) 0.011(3)
C32 0.028(3) 0.044(4) 0.024(3) 0.001(3) 0.007(3) 0.003(3)
C34 0.022(3) 0.033(3) 0.026(3) 0.005(2) 0.003(3) 0.000(2)
C38 0.034(4) 0.039(4) 0.035(4) -0.003(3) 0.004(3) 0.004(3)
C36 0.030(3) 0.043(4) 0.047(4) 0.015(3) 0.008(3) 0.006(3)
C37 0.034(3) 0.037(4) 0.040(4) 0.004(3) 0.011(3) 0.006(3)
C35 0.037(4) 0.045(4) 0.028(3) 0.006(3) 0.003(3) 0.009(3)
C42 0.023(3) 0.034(3) 0.030(3) 0.000(3) 0.002(3) 0.000(3)
C44 0.014(3) 0.035(3) 0.036(4) 0.000(3) 0.003(3) 0.000(2)
C47 0.038(4) 0.073(5) 0.025(4) 0.013(3) 0.009(3) -0.003(4)
C46 0.044(4) 0.049(4) 0.047(5) 0.013(3) 0.000(3) -0.012(3)
C48 0.024(3) 0.066(5) 0.028(4) -0.005(3) 0.007(3) 0.004(3)
C45 0.034(4) 0.048(4) 0.034(4) 0.010(3) 0.000(3) -0.003(3)
N15 0.024(2) 0.029(3) 0.026(3) 0.001(2) 0.005(2) 0.005(2)
N18 0.023(3) 0.043(3) 0.021(3) 0.001(2) 0.007(2) 0.001(2)
N16 0.023(2) 0.034(3) 0.024(3) 0.005(2) 0.002(2) 0.004(2)
N17 0.028(3) 0.033(3) 0.033(3) 0.005(2) 0.005(2) 0.003(2)
N11 0.024(2) 0.027(3) 0.025(3) 0.000(2) 0.003(2) -0.001(2)
N13 0.024(3) 0.036(3) 0.023(3) 0.006(2) 0.004(2) 0.000(2)
N14 0.029(3) 0.029(3) 0.029(3) -0.002(2) 0.003(2) -0.001(2)
N50 0.031(3) 0.035(3) 0.035(3) -0.007(2) 0.001(2) 0.002(2)
C50 0.034(4) 0.038(4) 0.041(4) -0.008(3) 0.003(3) 0.005(3)
B50 0.107(8) 0.061(6) 0.039(5) -0.003(4) 0.020(5) 0.014(6)
N70 0.037(3) 0.042(3) 0.043(3) -0.009(3) 0.000(3) 0.006(3)
N60 0.029(3) 0.040(3) 0.029(3) 0.001(2) 0.002(2) 0.001(2)
N80 0.029(3) 0.035(3) 0.051(3) 0.012(2) 0.007(3) 0.001(2)
C70 0.068(5) 0.045(4) 0.031(4) 0.002(3) 0.005(4) 0.000(4)
B70 0.195(14) 0.047(6) 0.038(6) -0.007(4) 0.012(7) -0.017(7)
B80 0.069(6) 0.050(5) 0.056(5) 0.005(4) 0.034(5) 0.009(4)
C80 0.033(3) 0.032(3) 0.026(3) 0.002(3) 0.000(3) 0.008(3)
C60 0.032(3) 0.039(4) 0.027(3) -0.002(3) 0.003(3) 0.000(3)
B60 0.024(4) 0.040(4) 0.047(5) 0.000(3) 0.008(3) -0.006(3)

loop_
_atom_type_symbol
_atom_type_description
_atom_type_scat_dispersion_real
_atom_type_scat_dispersion_imag
_atom_type_scat_source
C C 0.0033 0.0016 'International Tables Vol C Tables 4.2.6.8 and 6.1.1.4'
H H 0.0000 0.0000 'International Tables Vol C Tables 4.2.6.8 and 6.1.1.4'
B B 0.0013 0.0007 'International Tables Vol C Tables 4.2.6.8 and 6.1.1.4'
N N 0.0061 0.0033 'International Tables Vol C Tables 4.2.6.8 and 6.1.1.4'
Fe Fe 0.3463 0.8444 'International Tables Vol C Tables 4.2.6.8 and 6.1.1.4'

loop_
_geom_angle_atom_site_label_1
_geom_angle_atom_site_label_2
_geom_angle_atom_site_label_3
_geom_angle
_geom_angle_publ_flag
N50 Fe1 N60 94.39(19) y
N50 Fe1 N14 99.69(18) y
N60 Fe1 N14 161.94(17) y
N50 Fe1 N13 89.78(18) y
N60 Fe1 N13 97.34(17) y
N14 Fe1 N13 93.99(17) y
N50 Fe1 N12 164.38(17) y
N60 Fe1 N12 90.64(17) y
N14 Fe1 N12 78.77(16) y
N13 Fe1 N12 74.90(16) y
N50 Fe1 N11 120.02(17) y
N60 Fe1 N11 84.53(17) y
N14 Fe1 N11 78.66(16) y
N13 Fe1 N11 150.00(17) y
N12 Fe1 N11 75.15(16) y
N70 Fe2 N80 96.2(2) y
N70 Fe2 N17 91.50(19) y
N80 Fe2 N17 96.25(18) y
N70 Fe2 N18 98.9(2) y
N80 Fe2 N18 160.77(18) y
N17 Fe2 N18 95.28(17) y
N70 Fe2 N16 166.32(18) y
N80 Fe2 N16 90.00(18) y
N17 Fe2 N16 75.66(17) y
N18 Fe2 N16 78.02(16) y
N70 Fe2 N15 116.86(18) y
N80 Fe2 N15 83.33(17) y
N17 Fe2 N15 151.58(17) y
N18 Fe2 N15 79.22(16) y
N16 Fe2 N15 75.92(16) y
C11 N12 C12 112.4(4) ?
C11 N12 C22 110.8(4) ?
C12 N12 C22 109.9(4) ?
C11 N12 Fe1 109.5(3) ?
C12 N12 Fe1 106.0(3) ?
C22 N12 Fe1 108.0(3) ?
N15 C3 C2 120.9(5) ?
N15 C3 C31 116.5(5) ?
C2 C3 C31 122.6(5) ?
C1 C2 C3 117.8(5) ?
C1 C2 H2 121.1 ?
C3 C2 H2 121.1 ?
N11 C1 C2 122.0(5) ?
N11 C1 C11 115.5(5) ?
C2 C1 C11 122.4(5) ?
C10 C5 C6 120.9(6) ?
C10 C5 C4 119.9(5) ?
C6 C5 C4 119.2(5) ?
N11 C4 N15 123.4(5) ?
N11 C4 C5 118.0(5) ?
N15 C4 C5 118.6(5) ?
C8 C9 C10 120.1(7) ?
C8 C9 H9 120.0 ?
C10 C9 H9 120.0 ?
C7 C6 C5 118.6(7) ?
C7 C6 H6 120.7 ?
C5 C6 H6 120.7 ?
C9 C10 C5 119.3(7) ?
C9 C10 H10 120.3 ?
C5 C10 H10 120.3 ?
C9 C8 C7 121.1(7) ?
C9 C8 H8 119.5 ?
C7 C8 H8 119.5 ?
C6 C7 C8 119.9(7) ?
C6 C7 H7 120.0 ?
C8 C7 H7 120.0 ?
N12 C11 C1 110.9(4) ?
N12 C11 H11A 109.5 ?
C1 C11 H11A 109.5 ?
N12 C11 H11B 109.5 ?
C1 C11 H11B 109.5 ?
H11A C11 H11B 108.1 ?
N12 C12 C14 110.4(4) ?
N12 C12 H12A 109.6 ?
C14 C12 H12A 109.6 ?
N12 C12 H12B 109.6 ?
C14 C12 H12B 109.6 ?
H12A C12 H12B 108.1 ?
N13 C14 C15 120.5(5) ?
N13 C14 C12 116.9(5) ?
C15 C14 C12 122.6(5) ?
C17 C16 C15 118.8(5) ?
C17 C16 H16 120.6 ?
C15 C16 H16 120.6 ?
C16 C17 C18 118.9(5) ?
C16 C17 H17 120.5 ?
C18 C17 H17 120.5 ?
C14 C15 C16 120.1(6) ?
C14 C15 H15 120.0 ?
C16 C15 H15 120.0 ?
N13 C18 C17 122.5(5) ?
N13 C18 H18 118.8 ?
C17 C18 H18 118.8 ?
N12 C22 C24 112.3(4) ?
N12 C22 H22A 109.2 ?
C24 C22 H22A 109.2 ?
N12 C22 H22B 109.2 ?
C24 C22 H22B 109.2 ?
H22A C22 H22B 107.9 ?
N14 C24 C25 122.9(5) ?
N14 C24 C22 115.4(5) ?
C25 C24 C22 121.6(5) ?
C26 C25 C24 118.3(6) ?
C26 C25 H25 120.8 ?
C24 C25 H25 120.8 ?
C26 C27 C28 119.0(6) ?
C26 C27 H27 120.5 ?
C28 C27 H27 120.5 ?
C27 C26 C25 119.5(6) ?
C27 C26 H26 120.3 ?
C25 C26 H26 120.3 ?
N14 C28 C27 122.9(6) ?
N14 C28 H28 118.6 ?
C27 C28 H28 118.6 ?
N16 C31 C3 110.7(4) ?
N16 C31 H31A 109.5 ?
C3 C31 H31A 109.5 ?
N16 C31 H31B 109.5 ?
C3 C31 H31B 109.5 ?
H31A C31 H31B 108.1 ?
N16 C32 C34 110.1(4) ?
N16 C32 H32A 109.6 ?
C34 C32 H32A 109.6 ?
N16 C32 H32B 109.6 ?
C34 C32 H32B 109.6 ?
H32A C32 H32B 108.1 ?
N17 C34 C35 121.4(5) ?
N17 C34 C32 115.7(5) ?
C35 C34 C32 122.9(5) ?
N17 C38 C37 122.7(6) ?
N17 C38 H38 118.7 ?
C37 C38 H38 118.7 ?
C37 C36 C35 119.8(6) ?
C37 C36 H36 120.1 ?
C35 C36 H36 120.1 ?
C36 C37 C38 118.6(6) ?
C36 C37 H37 120.7 ?
C38 C37 H37 120.7 ?
C34 C35 C36 119.1(6) ?
C34 C35 H35 120.4 ?
C36 C35 H35 120.4 ?
N16 C42 C44 112.1(4) ?
N16 C42 H42A 109.2 ?
C44 C42 H42A 109.2 ?
N16 C42 H42B 109.2 ?
C44 C42 H42B 109.2 ?
H42A C42 H42B 107.9 ?
N18 C44 C45 122.0(5) ?
N18 C44 C42 116.0(5) ?
C45 C44 C42 121.9(5) ?
C46 C47 C48 119.5(6) ?
C46 C47 H47 120.3 ?
C48 C47 H47 120.3 ?
C47 C46 C45 119.1(6) ?
C47 C46 H46 120.4 ?
C45 C46 H46 120.4 ?
N18 C48 C47 122.6(6) ?
N18 C48 H48 118.7 ?
C47 C48 H48 118.7 ?
C46 C45 C44 118.7(6) ?
C46 C45 H45 120.6 ?
C44 C45 H45 120.6 ?
C3 N15 C4 118.2(5) ?
C3 N15 Fe2 113.6(3) ?
C4 N15 Fe2 126.7(3) ?
C48 N18 C44 118.0(5) ?
C48 N18 Fe2 124.3(4) ?
C44 N18 Fe2 113.5(3) ?
C32 N16 C42 110.5(4) ?
C32 N16 C31 113.0(4) ?
C42 N16 C31 110.1(4) ?
C32 N16 Fe2 104.9(3) ?
C42 N16 Fe2 109.3(3) ?
C31 N16 Fe2 108.8(3) ?
C34 N17 C38 118.4(5) ?
C34 N17 Fe2 114.9(4) ?
C38 N17 Fe2 126.7(4) ?
C4 N11 C1 117.6(4) ?
C4 N11 Fe1 126.8(3) ?
C1 N11 Fe1 114.3(3) ?
C18 N13 C14 119.2(5) ?
C18 N13 Fe1 126.8(4) ?
C14 N13 Fe1 114.0(4) ?
C28 N14 C24 117.3(5) ?
C28 N14 Fe1 124.9(4) ?
C24 N14 Fe1 114.1(4) ?
C50 N50 Fe1 153.1(5) ?
N50 C50 B50 177.1(7) ?
C50 B50 H50A 109.5 ?
C50 B50 H50B 109.5 ?
H50A B50 H50B 109.5 ?
C50 B50 H50C 109.5 ?
H50A B50 H50C 109.5 ?
H50B B50 H50C 109.5 ?
C70 N70 Fe2 159.3(6) ?
C60 N60 Fe1 161.0(5) ?
C80 N80 Fe2 168.8(5) ?
N70 C70 B70 179.6(9) ?
C70 B70 H70A 109.5 ?
C70 B70 H70B 109.5 ?
H70A B70 H70B 109.5 ?
C70 B70 H70C 109.5 ?
H70A B70 H70C 109.5 ?
H70B B70 H70C 109.5 ?
C80 B80 H80A 109.5 ?
C80 B80 H80B 109.5 ?
H80A B80 H80B 109.5 ?
C80 B80 H80C 109.5 ?
H80A B80 H80C 109.5 ?
H80B B80 H80C 109.5 ?
N80 C80 B80 178.7(7) ?
N60 C60 B60 177.5(6) ?
C60 B60 H60A 109.5 ?
C60 B60 H60B 109.5 ?
H60A B60 H60B 109.5 ?
C60 B60 H60C 109.5 ?
H60A B60 H60C 109.5 ?
H60B B60 H60C 109.5 ?

loop_
_geom_bond_atom_site_label_1
_geom_bond_atom_site_label_2
_geom_bond_distance
_geom_bond_publ_flag
Fe1 N50 2.064(5) y
Fe1 N60 2.120(5) y
Fe1 N14 2.190(5) y
Fe1 N13 2.201(4) y
Fe1 N12 2.239(4) y
Fe1 N11 2.287(4) y
Fe2 N70 2.053(5) y
Fe2 N80 2.133(5) y
Fe2 N17 2.175(4) y
Fe2 N18 2.201(5) y
Fe2 N16 2.245(5) y
Fe2 N15 2.285(4) y
N12 C11 1.473(7) ?
N12 C12 1.476(6) ?
N12 C22 1.498(7) ?
C3 N15 1.348(7) ?
C3 C2 1.380(7) ?
C3 C31 1.513(7) ?
C2 C1 1.367(7) ?
C2 H2 0.9500 ?
C1 N11 1.348(7) ?
C1 C11 1.513(7) ?
C5 C10 1.391(8) ?
C5 C6 1.394(8) ?
C5 C4 1.478(7) ?
C4 N11 1.340(6) ?
C4 N15 1.351(7) ?
C9 C8 1.359(11) ?
C9 C10 1.377(9) ?
C9 H9 0.9500 ?
C6 C7 1.378(9) ?
C6 H6 0.9500 ?
C10 H10 0.9500 ?
C8 C7 1.392(11) ?
C8 H8 0.9500 ?
C7 H7 0.9500 ?
C11 H11A 0.9900 ?
C11 H11B 0.9900 ?
C12 C14 1.489(8) ?
C12 H12A 0.9900 ?
C12 H12B 0.9900 ?
C14 N13 1.353(7) ?
C14 C15 1.373(8) ?
C16 C17 1.364(8) ?
C16 C15 1.388(8) ?
C16 H16 0.9500 ?
C17 C18 1.381(8) ?
C17 H17 0.9500 ?
C15 H15 0.9500 ?
C18 N13 1.333(7) ?
C18 H18 0.9500 ?
C22 C24 1.518(7) ?
C22 H22A 0.9900 ?
C22 H22B 0.9900 ?
C24 N14 1.353(7) ?
C24 C25 1.389(8) ?
C25 C26 1.378(8) ?
C25 H25 0.9500 ?
C27 C26 1.376(8) ?
C27 C28 1.378(8) ?
C27 H27 0.9500 ?
C26 H26 0.9500 ?
C28 N14 1.346(7) ?
C28 H28 0.9500 ?
C31 N16 1.488(7) ?
C31 H31A 0.9900 ?
C31 H31B 0.9900 ?
C32 N16 1.479(7) ?
C32 C34 1.490(7) ?
C32 H32A 0.9900 ?
C32 H32B 0.9900 ?
C34 N17 1.358(7) ?
C34 C35 1.381(7) ?
C38 N17 1.360(7) ?
C38 C37 1.378(8) ?
C38 H38 0.9500 ?
C36 C37 1.370(8) ?
C36 C35 1.397(8) ?
C36 H36 0.9500 ?
C37 H37 0.9500 ?
C35 H35 0.9500 ?
C42 N16 1.479(7) ?
C42 C44 1.504(8) ?
C42 H42A 0.9900 ?
C42 H42B 0.9900 ?
C44 N18 1.365(7) ?
C44 C45 1.405(8) ?
C47 C46 1.377(9) ?
C47 C48 1.397(8) ?
C47 H47 0.9500 ?
C46 C45 1.378(8) ?
C46 H46 0.9500 ?
C48 N18 1.330(7) ?
C48 H48 0.9500 ?
C45 H45 0.9500 ?
N50 C50 1.150(7) ?
C50 B50 1.580(10) ?
B50 H50A 0.9800 ?
B50 H50B 0.9800 ?
B50 H50C 0.9800 ?
N70 C70 1.136(8) ?
N60 C60 1.156(7) ?
N80 C80 1.136(7) ?
C70 B70 1.575(10) ?
B70 H70A 0.9800 ?
B70 H70B 0.9800 ?
B70 H70C 0.9800 ?
B80 C80 1.566(9) ?
B80 H80A 0.9800 ?
B80 H80B 0.9800 ?
B80 H80C 0.9800 ?
C60 B60 1.576(8) ?
B60 H60A 0.9800 ?
B60 H60B 0.9800 ?
B60 H60C 0.9800 ?

loop_
_geom_torsion_atom_site_label_1
_geom_torsion_atom_site_label_2
_geom_torsion_atom_site_label_3
_geom_torsion_atom_site_label_4
_geom_torsion
N50 Fe1 N12 C11 -167.8(6)
N60 Fe1 N12 C11 -58.9(3)
N14 Fe1 N12 C11 106.4(3)
N13 Fe1 N12 C11 -156.3(4)
N11 Fe1 N12 C11 25.3(3)
N50 Fe1 N12 C12 -46.4(8)
N60 Fe1 N12 C12 62.5(3)
N14 Fe1 N12 C12 -132.2(3)
N13 Fe1 N12 C12 -34.9(3)
N11 Fe1 N12 C12 146.7(3)
N50 Fe1 N12 C22 71.4(8)
N60 Fe1 N12 C22 -179.7(3)
N14 Fe1 N12 C22 -14.4(3)
N13 Fe1 N12 C22 82.9(3)
N11 Fe1 N12 C22 -95.5(3)
N15 C3 C2 C1 0.7(8)
C31 C3 C2 C1 -177.3(5)
C3 C2 C1 N11 1.4(8)
C3 C2 C1 C11 -177.8(5)
C10 C5 C4 N11 -119.6(6)
C6 C5 C4 N11 59.1(7)
C10 C5 C4 N15 58.7(7)
C6 C5 C4 N15 -122.6(6)
C10 C5 C6 C7 -1.1(9)
C4 C5 C6 C7 -179.8(5)
C8 C9 C10 C5 3.4(10)
C6 C5 C10 C9 -2.0(9)
C4 C5 C10 C9 176.7(6)
C10 C9 C8 C7 -1.7(11)
C5 C6 C7 C8 2.8(10)
C9 C8 C7 C6 -1.5(11)
C12 N12 C11 C1 -158.8(4)
C22 N12 C11 C1 77.8(5)
Fe1 N12 C11 C1 -41.3(5)
N11 C1 C11 N12 38.6(6)
C2 C1 C11 N12 -142.1(5)
C11 N12 C12 C14 163.8(4)
C22 N12 C12 C14 -72.3(5)
Fe1 N12 C12 C14 44.2(5)
N12 C12 C14 N13 -28.8(7)
N12 C12 C14 C15 151.9(5)
C15 C16 C17 C18 -0.3(9)
N13 C14 C15 C16 2.0(9)
C12 C14 C15 C16 -178.7(5)
C17 C16 C15 C14 -0.6(9)
C16 C17 C18 N13 -0.2(8)
C11 N12 C22 C24 -88.7(5)
C12 N12 C22 C24 146.5(4)
Fe1 N12 C22 C24 31.3(5)
N12 C22 C24 N14 -39.2(7)
N12 C22 C24 C25 143.6(5)
N14 C24 C25 C26 -0.2(9)
C22 C24 C25 C26 176.8(5)
C28 C27 C26 C25 3.0(9)
C24 C25 C26 C27 -2.4(9)
C26 C27 C28 N14 -1.1(9)
N15 C3 C31 N16 39.1(7)
C2 C3 C31 N16 -142.8(5)
N16 C32 C34 N17 -35.2(7)
N16 C32 C34 C35 145.9(5)
C35 C36 C37 C38 0.0(9)
N17 C38 C37 C36 -0.2(9)
N17 C34 C35 C36 -0.1(9)
C32 C34 C35 C36 178.8(5)
C37 C36 C35 C34 0.2(9)
N16 C42 C44 N18 -38.8(6)
N16 C42 C44 C45 142.3(5)
C48 C47 C46 C45 0.2(10)
C46 C47 C48 N18 1.1(9)
C47 C46 C45 C44 0.1(9)
N18 C44 C45 C46 -1.7(9)
C42 C44 C45 C46 177.1(5)
C2 C3 N15 C4 -1.2(8)
C31 C3 N15 C4 176.9(5)
C2 C3 N15 Fe2 165.5(4)
C31 C3 N15 Fe2 -16.4(6)
N11 C4 N15 C3 -0.4(8)
C5 C4 N15 C3 -178.6(5)
N11 C4 N15 Fe2 -165.1(4)
C5 C4 N15 Fe2 16.6(7)
N70 Fe2 N15 C3 -179.9(4)
N80 Fe2 N15 C3 86.6(4)
N17 Fe2 N15 C3 -4.2(6)
N18 Fe2 N15 C3 -85.3(4)
N16 Fe2 N15 C3 -5.1(4)
N70 Fe2 N15 C4 -14.5(5)
N80 Fe2 N15 C4 -108.1(4)
N17 Fe2 N15 C4 161.1(4)
N18 Fe2 N15 C4 80.1(4)
N16 Fe2 N15 C4 160.3(5)
C47 C48 N18 C44 -2.6(8)
C47 C48 N18 Fe2 153.0(5)
C45 C44 N18 C48 3.0(8)
C42 C44 N18 C48 -175.9(5)
C45 C44 N18 Fe2 -155.2(4)
C42 C44 N18 Fe2 25.9(5)
N70 Fe2 N18 C48 30.7(5)
N80 Fe2 N18 C48 -110.3(6)
N17 Fe2 N18 C48 123.0(5)
N16 Fe2 N18 C48 -162.8(5)
N15 Fe2 N18 C48 -85.1(5)
N70 Fe2 N18 C44 -172.7(4)
N80 Fe2 N18 C44 46.3(7)
N17 Fe2 N18 C44 -80.3(4)
N16 Fe2 N18 C44 -6.2(3)
N15 Fe2 N18 C44 71.5(4)
C34 C32 N16 C42 -71.6(6)
C34 C32 N16 C31 164.5(5)
C34 C32 N16 Fe2 46.1(5)
C44 C42 N16 C32 145.6(4)
C44 C42 N16 C31 -88.9(5)
C44 C42 N16 Fe2 30.6(5)
C3 C31 N16 C32 -156.8(5)
C3 C31 N16 C42 79.0(5)
C3 C31 N16 Fe2 -40.7(5)
N70 Fe2 N16 C32 -54.1(9)
N80 Fe2 N16 C32 62.9(3)
N17 Fe2 N16 C32 -33.6(3)
N18 Fe2 N16 C32 -132.3(3)
N15 Fe2 N16 C32 146.0(3)
N70 Fe2 N16 C42 64.4(9)
N80 Fe2 N16 C42 -178.6(3)
N17 Fe2 N16 C42 85.0(3)
N18 Fe2 N16 C42 -13.7(3)
N15 Fe2 N16 C42 -95.5(3)
N70 Fe2 N16 C31 -175.3(7)
N80 Fe2 N16 C31 -58.4(3)
N17 Fe2 N16 C31 -154.8(4)
N18 Fe2 N16 C31 106.5(3)
N15 Fe2 N16 C31 24.8(3)
C35 C34 N17 C38 -0.1(8)
C32 C34 N17 C38 -179.0(5)
C35 C34 N17 Fe2 -177.1(4)
C32 C34 N17 Fe2 3.9(6)
C37 C38 N17 C34 0.3(8)
C37 C38 N17 Fe2 176.9(4)
N70 Fe2 N17 C34 -167.6(4)
N80 Fe2 N17 C34 -71.2(4)
N18 Fe2 N17 C34 93.4(4)
N16 Fe2 N17 C34 17.2(4)
N15 Fe2 N17 C34 16.3(6)
N70 Fe2 N17 C38 15.6(5)
N80 Fe2 N17 C38 112.0(5)
N18 Fe2 N17 C38 -83.4(5)
N16 Fe2 N17 C38 -159.6(5)
N15 Fe2 N17 C38 -160.5(4)
N15 C4 N11 C1 2.4(8)
C5 C4 N11 C1 -179.4(5)
N15 C4 N11 Fe1 -164.0(4)
C5 C4 N11 Fe1 14.3(7)
C2 C1 N11 C4 -2.9(8)
C11 C1 N11 C4 176.4(5)
C2 C1 N11 Fe1 165.2(4)
C11 C1 N11 Fe1 -15.6(6)
N50 Fe1 N11 C4 -14.8(5)
N60 Fe1 N11 C4 -106.7(5)
N14 Fe1 N11 C4 79.9(4)
N13 Fe1 N11 C4 158.1(4)
N12 Fe1 N11 C4 161.2(5)
N50 Fe1 N11 C1 178.5(4)
N60 Fe1 N11 C1 86.6(4)
N14 Fe1 N11 C1 -86.8(4)
N13 Fe1 N11 C1 -8.6(6)
N12 Fe1 N11 C1 -5.5(4)
C17 C18 N13 C14 1.6(8)
C17 C18 N13 Fe1 -176.8(4)
C15 C14 N13 C18 -2.4(8)
C12 C14 N13 C18 178.2(5)
C15 C14 N13 Fe1 176.1(4)
C12 C14 N13 Fe1 -3.2(6)
N50 Fe1 N13 C18 17.0(5)
N60 Fe1 N13 C18 111.4(4)
N14 Fe1 N13 C18 -82.7(4)
N12 Fe1 N13 C18 -159.9(5)
N11 Fe1 N13 C18 -156.8(4)
N50 Fe1 N13 C14 -161.4(4)
N60 Fe1 N13 C14 -67.0(4)
N14 Fe1 N13 C14 98.9(4)
N12 Fe1 N13 C14 21.6(4)
N11 Fe1 N13 C14 24.7(6)
C27 C28 N14 C24 -1.4(8)
C27 C28 N14 Fe1 155.5(5)
C25 C24 N14 C28 2.1(8)
C22 C24 N14 C28 -175.1(5)
C25 C24 N14 Fe1 -157.3(4)
C22 C24 N14 Fe1 25.6(6)
N50 Fe1 N14 C28 32.5(5)
N60 Fe1 N14 C28 -108.2(7)
N13 Fe1 N14 C28 122.9(5)
N12 Fe1 N14 C28 -163.3(5)
N11 Fe1 N14 C28 -86.4(5)
N50 Fe1 N14 C24 -170.0(4)
N60 Fe1 N14 C24 49.3(8)
N13 Fe1 N14 C24 -79.5(4)
N12 Fe1 N14 C24 -5.8(4)
N11 Fe1 N14 C24 71.1(4)
N60 Fe1 N50 C50 -23.3(11)
N14 Fe1 N50 C50 168.1(10)
N13 Fe1 N50 C50 74.1(11)
N12 Fe1 N50 C50 85.2(13)
N11 Fe1 N50 C50 -109.5(10)
N80 Fe2 N70 C70 -18.5(16)
N17 Fe2 N70 C70 77.9(16)
N18 Fe2 N70 C70 173.5(15)
N16 Fe2 N70 C70 97.8(17)
N15 Fe2 N70 C70 -104.2(15)
N50 Fe1 N60 C60 -104.6(15)
N14 Fe1 N60 C60 36.7(18)
N13 Fe1 N60 C60 165.1(14)
N12 Fe1 N60 C60 90.2(15)
N11 Fe1 N60 C60 15.2(15)
N70 Fe2 N80 C80 -102(3)
N17 Fe2 N80 C80 166(3)
N18 Fe2 N80 C80 39(3)
N16 Fe2 N80 C80 90(3)
N15 Fe2 N80 C80 14(3)
